data_7052948
loop_
_publ_author_name
'Jung, Sung Ho'
'Lee, Hyejin'
'Park, Sunhong'
'Jung, Jong Hwa'

_publ_section_title
;
 A cyanurate gel derived from two different hydrogen-bonding interactions
 in a binary system: evidence for the driving forces in gel formation
;
_journal_issue 10
_journal_name_full 'New Journal of Chemistry'
_journal_page_first 1957
_journal_paper_doi 10.1039/c2nj40405b
_journal_volume 36
_journal_year 2012
_chemical_formula_sum 'C27 H27 N6 O9'
_chemical_formula_weight 579.55
_chemical_name_systematic
;
?
;
_space_group_IT_number 2
_symmetry_cell_setting triclinic
_symmetry_space_group_name_Hall '-P 1'
_symmetry_space_group_name_H-M 'P -1'
_atom_sites_solution_hydrogens geom
_atom_sites_solution_primary direct
_atom_sites_solution_secondary difmap
_audit_creation_method SHELXTL
_cell_angle_alpha 70.668(4)
_cell_angle_beta 75.604(4)
_cell_angle_gamma 84.442(4)
_cell_formula_units_Z 2
_cell_length_a 8.3257(7)
_cell_length_b 11.2037(9)
_cell_length_c 15.5132(13)
_cell_measurement_reflns_used 9908
_cell_measurement_temperature 173(2)
_cell_measurement_theta_max 27.45
_cell_measurement_theta_min 2.53
_cell_volume 1322.42(19)
_computing_cell_refinement 'Bruker SAINT'
_computing_data_collection 'Bruker APEX2'
_computing_data_reduction 'Bruker SAINT'
_computing_molecular_graphics 'Bruker SHELXTL'
_computing_publication_material 'Bruker SHELXTL'
_computing_structure_refinement 'SHELXL-97 (Sheldrick, 1997)'
_computing_structure_solution 'SHELXS-97 (Sheldrick, 1990)'
_diffrn_ambient_temperature 173(2)
_diffrn_measured_fraction_theta_full 0.999
_diffrn_measured_fraction_theta_max 0.999
_diffrn_measurement_device_type 'Bruker APEX-II CCD'
_diffrn_measurement_method '\f and \w scans'
_diffrn_radiation_monochromator graphite
_diffrn_radiation_source 'fine-focus sealed tube'
_diffrn_radiation_type MoK\a
_diffrn_radiation_wavelength 0.71073
_diffrn_reflns_av_R_equivalents 0.0426
_diffrn_reflns_av_sigmaI/netI 0.0300
_diffrn_reflns_limit_h_max 10
_diffrn_reflns_limit_h_min -10
_diffrn_reflns_limit_k_max 14
_diffrn_reflns_limit_k_min -14
_diffrn_reflns_limit_l_max 19
_diffrn_reflns_limit_l_min -19
_diffrn_reflns_number 27241
_diffrn_reflns_theta_full 26.50
_diffrn_reflns_theta_max 26.50
_diffrn_reflns_theta_min 1.43
_diffrn_standards_number 0
_exptl_absorpt_coefficient_mu 0.112
_exptl_absorpt_correction_T_max 0.9889
_exptl_absorpt_correction_T_min 0.9780
_exptl_absorpt_correction_type multi-scan
_exptl_absorpt_process_details SADABS
_exptl_crystal_colour colorless
_exptl_crystal_density_diffrn 1.455
_exptl_crystal_density_method 'not measured'
_exptl_crystal_description plate
_exptl_crystal_F_000 606
_exptl_crystal_size_max 0.20
_exptl_crystal_size_mid 0.15
_exptl_crystal_size_min 0.10
_refine_diff_density_max 0.533
_refine_diff_density_min -0.595
_refine_diff_density_rms 0.078
_refine_ls_extinction_method none
_refine_ls_goodness_of_fit_ref 1.047
_refine_ls_hydrogen_treatment constr
_refine_ls_matrix_type full
_refine_ls_number_parameters 379
_refine_ls_number_reflns 5476
_refine_ls_number_restraints 0
_refine_ls_restrained_S_all 1.047
_refine_ls_R_factor_all 0.0549
_refine_ls_R_factor_gt 0.0488
_refine_ls_shift/su_max 0.000
_refine_ls_shift/su_mean 0.000
_refine_ls_structure_factor_coef Fsqd
_refine_ls_weighting_details 'calc w=1/[\s^2^(Fo^2^)+(0.0786P)^2^+0.6876P] where P=(Fo^2^+2Fc^2^)/3'
_refine_ls_weighting_scheme calc
_refine_ls_wR_factor_gt 0.1392
_refine_ls_wR_factor_ref 0.1459
_reflns_number_gt 4728
_reflns_number_total 5476
_reflns_threshold_expression >2sigma(I)
_cod_data_source_file c2nj40405b.txt
_cod_data_source_block aaa
_cod_depositor_comments
;
The following automatic conversions were performed:

'_symmetry_cell_setting' value 'Triclinic' changed to 'triclinic'
according to /home/saulius/struct/CIF-dictionaries/cif_core.dic
dictionary named 'cif_core.dic' version 2.4.2 from 2011-04-26.

Automatic conversion script
Id: cif_fix_values 1891 2012-01-12 08:04:46Z andrius 
;
_cod_original_sg_symbol_H-M P-1
_cod_database_code 7052948

loop_
_symmetry_equiv_pos_as_xyz
'x, y, z'
'-x, -y, -z'

loop_
_atom_site_label
_atom_site_type_symbol
_atom_site_fract_x
_atom_site_fract_y
_atom_site_fract_z
_atom_site_U_iso_or_equiv
_atom_site_adp_type
_atom_site_occupancy
_atom_site_symmetry_multiplicity
_atom_site_calc_flag
_atom_site_refinement_flags
O1 O -0.09677(16) 0.91719(11) 0.11853(10) 0.0350(3) Uani 1 1 d .
O2 O -0.09246(16) 0.48784(11) 0.22908(10) 0.0379(3) Uani 1 1 d .
O3 O 0.38783(15) 0.69956(13) 0.14394(10) 0.0398(3) Uani 1 1 d .
O4 O -0.23951(19) 0.62451(13) 0.39820(11) 0.0465(4) Uani 1 1 d .
O5 O -0.43795(14) 0.51813(11) 0.38308(9) 0.0294(3) Uani 1 1 d .
H5A H -0.4143 0.4639 0.4288 0.044 Uiso 1 1 calc R
O6 O 0.34615(18) 0.21505(13) 0.39733(11) 0.0470(4) Uani 1 1 d .
O7 O 0.51659(17) 0.33027(13) 0.26707(9) 0.0392(3) Uani 1 1 d .
H7C H 0.5783 0.2685 0.2796 0.059 Uiso 1 1 calc R
O8 O 0.50812(19) 1.06071(15) 0.14677(15) 0.0658(6) Uani 1 1 d .
H8C H 0.5668 1.1233 0.1262 0.099 Uiso 1 1 calc R
O9 O 0.3310(3) 1.19769(19) 0.0916(2) 0.1256(13) Uani 1 1 d .
N1 N -0.10035(16) 0.70270(12) 0.17422(10) 0.0246(3) Uani 1 1 d .
N2 N 0.15019(17) 0.59033(13) 0.18744(10) 0.0268(3) Uani 1 1 d .
N3 N 0.14859(17) 0.81160(13) 0.12776(10) 0.0266(3) Uani 1 1 d .
N4 N -0.25236(19) 1.15444(14) 0.31152(11) 0.0324(3) Uani 1 1 d .
N5 N 0.31356(19) 0.68257(14) 0.49832(11) 0.0304(3) Uani 1 1 d .
N6 N 0.71482(19) 0.24979(14) 0.07878(11) 0.0329(3) Uani 1 1 d .
C1 C -0.0215(2) 0.81777(15) 0.13908(11) 0.0253(3) Uani 1 1 d .
C2 C -0.0198(2) 0.58613(15) 0.19942(12) 0.0256(3) Uani 1 1 d .
C3 C 0.2399(2) 0.70005(16) 0.15274(12) 0.0272(4) Uani 1 1 d .
C4 C -0.28152(19) 0.70357(16) 0.18375(12) 0.0263(3) Uani 1 1 d .
H4B H -0.3126 0.6239 0.1810 0.032 Uiso 1 1 calc R
H4C H -0.3103 0.7707 0.1313 0.032 Uiso 1 1 calc R
C5 C -0.3799(2) 0.72309(16) 0.27543(12) 0.0275(4) Uani 1 1 d .
H5B H -0.3501 0.8031 0.2782 0.033 Uiso 1 1 calc R
H5C H -0.4975 0.7266 0.2771 0.033 Uiso 1 1 calc R
C6 C -0.3459(2) 0.61753(16) 0.35931(12) 0.0276(4) Uani 1 1 d .
C7 C 0.2441(2) 0.46978(16) 0.20968(12) 0.0295(4) Uani 1 1 d .
H7A H 0.3553 0.4818 0.1700 0.035 Uiso 1 1 calc R
H7B H 0.1910 0.4071 0.1959 0.035 Uiso 1 1 calc R
C8 C 0.2547(2) 0.42053(17) 0.31211(13) 0.0308(4) Uani 1 1 d .
H8A H 0.2892 0.4883 0.3291 0.037 Uiso 1 1 calc R
H8B H 0.1458 0.3940 0.3514 0.037 Uiso 1 1 calc R
C9 C 0.3760(2) 0.31022(16) 0.33046(12) 0.0290(4) Uani 1 1 d .
C10 C 0.2412(2) 0.93082(16) 0.08854(12) 0.0299(4) Uani 1 1 d .
H10A H 0.1881 0.9920 0.0430 0.036 Uiso 1 1 calc R
H10B H 0.3533 0.9155 0.0566 0.036 Uiso 1 1 calc R
C11 C 0.2469(2) 0.98360(19) 0.16612(13) 0.0362(4) Uani 1 1 d .
H11A H 0.1366 1.0119 0.1909 0.043 Uiso 1 1 calc R
H11B H 0.2819 0.9172 0.2168 0.043 Uiso 1 1 calc R
C12 C 0.3646(2) 1.09271(17) 0.13110(13) 0.0334(4) Uani 1 1 d .
C13 C -0.2876(2) 1.03147(17) 0.34375(14) 0.0362(4) Uani 1 1 d .
H13A H -0.3908 1.0078 0.3424 0.043 Uiso 1 1 calc R
C14 C -0.1785(2) 0.93758(16) 0.37897(13) 0.0322(4) Uani 1 1 d .
H14A H -0.2089 0.8532 0.4008 0.039 Uiso 1 1 calc R
C15 C -0.0234(2) 0.96986(15) 0.38164(11) 0.0245(3) Uani 1 1 d .
C16 C 0.0125(2) 1.09804(16) 0.34801(14) 0.0324(4) Uani 1 1 d .
H16A H 0.1148 1.1246 0.3482 0.039 Uiso 1 1 calc R
C17 C -0.1044(2) 1.18613(16) 0.31422(14) 0.0343(4) Uani 1 1 d .
H17A H -0.0781 1.2714 0.2924 0.041 Uiso 1 1 calc R
C18 C 0.0970(2) 0.87173(15) 0.41888(11) 0.0242(3) Uani 1 1 d .
C19 C 0.0714(2) 0.74396(17) 0.43636(14) 0.0351(4) Uani 1 1 d .
H19A H -0.0191 0.7192 0.4217 0.042 Uiso 1 1 calc R
C20 C 0.1810(3) 0.65426(17) 0.47560(15) 0.0374(4) Uani 1 1 d .
H20A H 0.1614 0.5695 0.4868 0.045 Uiso 1 1 calc R
C21 C 0.3419(2) 0.80490(16) 0.47874(12) 0.0297(4) Uani 1 1 d .
H21A H 0.4355 0.8266 0.4924 0.036 Uiso 1 1 calc R
C22 C 0.2391(2) 0.90156(16) 0.43904(12) 0.0281(4) Uani 1 1 d .
H22A H 0.2649 0.9856 0.4260 0.034 Uiso 1 1 calc R
C23 C 0.8759(2) 0.22719(17) 0.07438(14) 0.0356(4) Uani 1 1 d .
H23A H 0.9128 0.1435 0.0928 0.043 Uiso 1 1 calc R
C24 C 0.9912(2) 0.32158(17) 0.04388(14) 0.0331(4) Uani 1 1 d .
H24A H 1.1029 0.3010 0.0414 0.040 Uiso 1 1 calc R
C25 C 0.9397(2) 0.44752(15) 0.01693(11) 0.0249(3) Uani 1 1 d .
C26 C 0.7705(2) 0.47125(17) 0.02298(13) 0.0297(4) Uani 1 1 d .
H26A H 0.7295 0.5539 0.0066 0.036 Uiso 1 1 calc R
C27 C 0.6641(2) 0.37034(17) 0.05372(13) 0.0322(4) Uani 1 1 d .
H27A H 0.5516 0.3875 0.0571 0.039 Uiso 1 1 calc R

loop_
_atom_site_aniso_label
_atom_site_aniso_U_11
_atom_site_aniso_U_22
_atom_site_aniso_U_33
_atom_site_aniso_U_23
_atom_site_aniso_U_13
_atom_site_aniso_U_12
O1 0.0291(7) 0.0204(6) 0.0502(8) -0.0022(5) -0.0128(6) 0.0018(5)
O2 0.0313(7) 0.0195(6) 0.0620(9) -0.0089(6) -0.0145(6) -0.0002(5)
O3 0.0199(6) 0.0461(8) 0.0542(8) -0.0140(7) -0.0135(6) 0.0013(6)
O4 0.0515(9) 0.0319(7) 0.0622(9) -0.0030(6) -0.0381(8) -0.0072(6)
O5 0.0267(6) 0.0248(6) 0.0368(7) -0.0051(5) -0.0136(5) -0.0004(5)
O6 0.0391(8) 0.0360(8) 0.0535(9) 0.0057(7) -0.0166(7) 0.0007(6)
O7 0.0337(7) 0.0334(7) 0.0416(7) -0.0036(6) -0.0100(6) 0.0154(6)
O8 0.0351(8) 0.0342(8) 0.1136(15) 0.0075(9) -0.0282(9) -0.0143(6)
O9 0.0514(12) 0.0474(11) 0.235(3) 0.0492(15) -0.0767(17) -0.0209(9)
N1 0.0194(7) 0.0197(7) 0.0346(7) -0.0058(5) -0.0105(6) 0.0016(5)
N2 0.0229(7) 0.0231(7) 0.0352(8) -0.0087(6) -0.0113(6) 0.0058(5)
N3 0.0219(7) 0.0247(7) 0.0322(7) -0.0058(6) -0.0081(6) -0.0024(5)
N4 0.0339(8) 0.0260(7) 0.0363(8) -0.0072(6) -0.0135(6) 0.0082(6)
N5 0.0297(8) 0.0281(7) 0.0344(8) -0.0096(6) -0.0124(6) 0.0061(6)
N6 0.0317(8) 0.0312(8) 0.0360(8) -0.0076(6) -0.0092(6) -0.0088(6)
C1 0.0234(8) 0.0223(8) 0.0294(8) -0.0056(6) -0.0087(6) 0.0000(6)
C2 0.0242(8) 0.0214(8) 0.0326(8) -0.0089(6) -0.0101(7) 0.0034(6)
C3 0.0223(8) 0.0315(9) 0.0293(8) -0.0099(7) -0.0095(6) 0.0027(7)
C4 0.0191(8) 0.0240(8) 0.0358(9) -0.0063(7) -0.0110(7) 0.0001(6)
C5 0.0209(8) 0.0237(8) 0.0368(9) -0.0073(7) -0.0095(7) 0.0038(6)
C6 0.0230(8) 0.0251(8) 0.0362(9) -0.0104(7) -0.0097(7) 0.0024(6)
C7 0.0276(9) 0.0265(8) 0.0366(9) -0.0118(7) -0.0138(7) 0.0117(7)
C8 0.0263(9) 0.0314(9) 0.0353(9) -0.0105(7) -0.0113(7) 0.0066(7)
C9 0.0274(9) 0.0273(8) 0.0356(9) -0.0089(7) -0.0156(7) 0.0023(7)
C10 0.0258(8) 0.0292(9) 0.0308(8) -0.0035(7) -0.0052(7) -0.0073(7)
C11 0.0319(10) 0.0398(10) 0.0352(9) -0.0087(8) -0.0037(8) -0.0146(8)
C12 0.0285(9) 0.0301(9) 0.0407(10) -0.0067(8) -0.0106(8) -0.0058(7)
C13 0.0299(9) 0.0299(9) 0.0505(11) -0.0096(8) -0.0183(8) 0.0037(7)
C14 0.0324(9) 0.0212(8) 0.0431(10) -0.0061(7) -0.0151(8) 0.0008(7)
C15 0.0270(8) 0.0215(8) 0.0252(8) -0.0074(6) -0.0077(6) 0.0031(6)
C16 0.0286(9) 0.0230(8) 0.0448(10) -0.0079(7) -0.0114(8) 0.0006(7)
C17 0.0359(10) 0.0207(8) 0.0434(10) -0.0055(7) -0.0116(8) 0.0028(7)
C18 0.0250(8) 0.0219(8) 0.0254(8) -0.0072(6) -0.0069(6) 0.0026(6)
C19 0.0344(10) 0.0237(8) 0.0527(11) -0.0105(8) -0.0234(9) 0.0026(7)
C20 0.0404(11) 0.0229(8) 0.0537(11) -0.0106(8) -0.0236(9) 0.0048(7)
C21 0.0267(9) 0.0306(9) 0.0329(9) -0.0092(7) -0.0110(7) 0.0009(7)
C22 0.0282(9) 0.0243(8) 0.0317(8) -0.0075(7) -0.0084(7) -0.0007(7)
C23 0.0360(10) 0.0239(8) 0.0471(11) -0.0071(8) -0.0149(8) -0.0025(7)
C24 0.0262(9) 0.0270(9) 0.0465(10) -0.0087(8) -0.0131(8) -0.0008(7)
C25 0.0250(8) 0.0247(8) 0.0266(8) -0.0079(6) -0.0080(6) -0.0031(7)
C26 0.0248(8) 0.0261(8) 0.0380(9) -0.0092(7) -0.0086(7) 0.0001(7)
C27 0.0237(8) 0.0344(9) 0.0383(9) -0.0103(8) -0.0072(7) -0.0041(7)

loop_
_atom_type_symbol
_atom_type_description
_atom_type_scat_dispersion_real
_atom_type_scat_dispersion_imag
_atom_type_scat_source
C C 0.0033 0.0016 'International Tables Vol C Tables 4.2.6.8 and 6.1.1.4'
H H 0.0000 0.0000 'International Tables Vol C Tables 4.2.6.8 and 6.1.1.4'
N N 0.0061 0.0033 'International Tables Vol C Tables 4.2.6.8 and 6.1.1.4'
O O 0.0106 0.0060 'International Tables Vol C Tables 4.2.6.8 and 6.1.1.4'

loop_
_geom_angle_atom_site_label_1
_geom_angle_atom_site_label_2
_geom_angle_atom_site_label_3
_geom_angle
_geom_angle_site_symmetry_3
C1 N1 C2 124.23(14) .
C1 N1 C4 117.90(13) .
C2 N1 C4 117.86(13) .
C3 N2 C2 124.46(14) .
C3 N2 C7 117.11(14) .
C2 N2 C7 118.40(14) .
C1 N3 C3 124.45(14) .
C1 N3 C10 118.53(14) .
C3 N3 C10 117.00(14) .
C17 N4 C13 117.33(15) .
C20 N5 C21 117.00(15) .
C23 N6 C27 117.42(15) .
O1 C1 N3 122.34(15) .
O1 C1 N1 122.03(15) .
N3 C1 N1 115.62(14) .
O2 C2 N2 122.01(15) .
O2 C2 N1 122.36(15) .
N2 C2 N1 115.63(14) .
O3 C3 N2 122.35(16) .
O3 C3 N3 122.09(16) .
N2 C3 N3 115.55(14) .
N1 C4 C5 112.58(13) .
C6 C5 C4 111.20(13) .
O4 C6 O5 124.20(16) .
O4 C6 C5 122.15(16) .
O5 C6 C5 113.61(14) .
N2 C7 C8 112.31(14) .
C9 C8 C7 111.95(14) .
O6 C9 O7 124.11(16) .
O6 C9 C8 123.22(17) .
O7 C9 C8 112.66(15) .
N3 C10 C11 110.41(14) .
C12 C11 C10 111.64(15) .
O9 C12 O8 121.92(18) .
O9 C12 C11 124.48(18) .
O8 C12 C11 113.59(17) .
N4 C13 C14 123.33(17) .
C13 C14 C15 119.71(16) .
C14 C15 C16 116.70(15) .
C14 C15 C18 121.25(15) .
C16 C15 C18 122.06(15) .
C17 C16 C15 119.86(17) .
N4 C17 C16 123.08(16) .
C22 C18 C19 116.68(15) .
C22 C18 C15 122.29(15) .
C19 C18 C15 121.02(15) .
C20 C19 C18 119.73(17) .
N5 C20 C19 123.54(17) .
N5 C21 C22 123.49(16) .
C21 C22 C18 119.46(15) .
N6 C23 C24 123.32(17) .
C23 C24 C25 119.65(17) .
C24 C25 C26 117.04(15) .
C24 C25 C25 121.37(19) 2_765
C26 C25 C25 121.59(19) 2_765
C27 C26 C25 119.24(16) .
N6 C27 C26 123.32(16) .

loop_
_geom_bond_atom_site_label_1
_geom_bond_atom_site_label_2
_geom_bond_distance
_geom_bond_site_symmetry_2
O1 C1 1.210(2) .
O2 C2 1.202(2) .
O3 C3 1.204(2) .
O4 C6 1.210(2) .
O5 C6 1.310(2) .
O6 C9 1.211(2) .
O7 C9 1.311(2) .
O8 C12 1.273(2) .
O9 C12 1.175(3) .
N1 C1 1.382(2) .
N1 C2 1.390(2) .
N1 C4 1.478(2) .
N2 C3 1.378(2) .
N2 C2 1.384(2) .
N2 C7 1.475(2) .
N3 C1 1.381(2) .
N3 C3 1.390(2) .
N3 C10 1.476(2) .
N4 C17 1.329(2) .
N4 C13 1.335(2) .
N5 C20 1.333(2) .
N5 C21 1.333(2) .
N6 C23 1.330(2) .
N6 C27 1.333(2) .
C4 C5 1.528(2) .
C5 C6 1.507(2) .
C7 C8 1.522(2) .
C8 C9 1.515(2) .
C10 C11 1.518(3) .
C11 C12 1.509(2) .
C13 C14 1.382(2) .
C14 C15 1.388(2) .
C15 C16 1.391(2) .
C15 C18 1.484(2) .
C16 C17 1.386(3) .
C18 C22 1.393(2) .
C18 C19 1.393(2) .
C19 C20 1.381(3) .
C21 C22 1.387(2) .
C23 C24 1.379(2) .
C24 C25 1.390(2) .
C25 C26 1.393(2) .
C25 C25 1.492(3) 2_765
C26 C27 1.384(2) .
